data_4302441
loop_
_publ_author_name
'Bao-xia Dong'
'Qiang Xu'

_publ_section_title
;
Investigation of Flexible Organic Ligands in the Molybdate System: Delicate
Influence of a Peripheral Cluster Environment on the Isopolymolybdate
Frameworks
;
_journal_name_full 'Inorganic Chemistry'
_journal_page_first 5861
_journal_page_last 5873
_journal_paper_doi 10.1021/ic900128t
_journal_volume 48
_journal_year 2009
_chemical_formula_sum 'C48 H48 Cu4 Mo8 N24 O27'
_chemical_formula_weight 2414.83
_chemical_name_systematic
; 
 ? 
;
_space_group_IT_number 2
_symmetry_cell_setting triclinic
_symmetry_space_group_name_Hall '-P 1'
_symmetry_space_group_name_H-M 'P -1'
_atom_sites_solution_hydrogens geom
_atom_sites_solution_primary direct
_atom_sites_solution_secondary difmap
_audit_creation_method SHELXL-97
_cell_angle_alpha 104.36(3)
_cell_angle_beta 91.70(3)
_cell_angle_gamma 109.63(3)
_cell_formula_units_Z 2
_cell_length_a 11.900(2)
_cell_length_b 13.700(3)
_cell_length_c 23.640(5)
_cell_measurement_reflns_used 12290
_cell_measurement_temperature 293(2)
_cell_measurement_theta_max 25.0
_cell_measurement_theta_min 3.06
_cell_volume 3489.6(15)
_computing_cell_refinement 'Bruker XSCANS'
_computing_data_collection 'Bruker XSCANS'
_computing_data_reduction 'Bruker SHELXTL'
_computing_molecular_graphics 'Bruker SHELXTL'
_computing_publication_material 'Bruker SHELXTL'
_computing_structure_refinement 'SHELXL-97 (Sheldrick, 1997)'
_computing_structure_solution 'SHELXS-97 (Sheldrick, 1990)'
_diffrn_ambient_temperature 293(2)
_diffrn_measured_fraction_theta_full 0.966
_diffrn_measured_fraction_theta_max 0.966
_diffrn_measurement_device_type 'Bruker P4'
_diffrn_measurement_method '\w scans'
_diffrn_radiation_monochromator graphite
_diffrn_radiation_source 'fine-focus sealed tube'
_diffrn_radiation_type MoK\a
_diffrn_radiation_wavelength 0.71073
_diffrn_reflns_av_R_equivalents 0.0517
_diffrn_reflns_av_sigmaI/netI 0.0668
_diffrn_reflns_limit_h_max 14
_diffrn_reflns_limit_h_min -14
_diffrn_reflns_limit_k_max 16
_diffrn_reflns_limit_k_min -16
_diffrn_reflns_limit_l_max 28
_diffrn_reflns_limit_l_min -27
_diffrn_reflns_number 26362
_diffrn_reflns_theta_full 25.00
_diffrn_reflns_theta_max 25.00
_diffrn_reflns_theta_min 3.06
_diffrn_standards_decay_% 0
_diffrn_standards_interval_count 0
_diffrn_standards_interval_time .
_diffrn_standards_number 0
_exptl_absorpt_coefficient_mu 2.674
_exptl_absorpt_correction_T_max 0.512
_exptl_absorpt_correction_T_min 0.478
_exptl_absorpt_correction_type none
_exptl_absorpt_process_details none
_exptl_crystal_colour brown
_exptl_crystal_density_diffrn 2.298
_exptl_crystal_density_method 'not measured'
_exptl_crystal_description block
_exptl_crystal_F_000 2344
_exptl_crystal_size_max 0.28
_exptl_crystal_size_mid 0.26
_exptl_crystal_size_min 0.25
_refine_diff_density_max 6.488
_refine_diff_density_min -5.091
_refine_diff_density_rms 0.292
_refine_ls_extinction_method none
_refine_ls_goodness_of_fit_ref 1.170
_refine_ls_hydrogen_treatment constr
_refine_ls_matrix_type full
_refine_ls_number_parameters 998
_refine_ls_number_reflns 11872
_refine_ls_number_restraints 0
_refine_ls_restrained_S_all 1.170
_refine_ls_R_factor_all 0.0930
_refine_ls_R_factor_gt 0.0583
_refine_ls_shift/su_max 0.001
_refine_ls_shift/su_mean 0.000
_refine_ls_structure_factor_coef Fsqd
_refine_ls_weighting_details 'calc w=1/[\s^2^(Fo^2^)+(0.1175P)^2^+0.0000P] where P=(Fo^2^+2Fc^2^)/3'
_refine_ls_weighting_scheme calc
_refine_ls_wR_factor_gt 0.1620
_refine_ls_wR_factor_ref 0.2044
_reflns_number_gt 8354
_reflns_number_total 11872
_reflns_threshold_expression >2sigma(I)
_cod_data_source_file ic900128t_si_002_06.cif
_cod_data_source_block compound6
_cod_depositor_comments
;
The following automatic conversions were performed:
'_symmetry_cell_setting' value 'Triclinic' changed to 'triclinic'
according to '/home/saulius/struct/CIF-dictionaries/cif_core.dic'
dictionary named 'cif_core.dic' version 2.4.1 from 2010-06-29.

Automatic conversion script
Id: cif_fix_enum 1527 2010-12-29 10:47:43Z saulius 
;
_cod_original_cell_volume 3489.6(12)
_cod_database_code 4302441

loop_
_symmetry_equiv_pos_as_xyz
'x, y, z'
'-x, -y, -z'

loop_
_atom_site_label
_atom_site_type_symbol
_atom_site_fract_x
_atom_site_fract_y
_atom_site_fract_z
_atom_site_U_iso_or_equiv
_atom_site_adp_type
_atom_site_occupancy
_atom_site_symmetry_multiplicity
_atom_site_calc_flag
_atom_site_refinement_flags
_atom_site_disorder_assembly
_atom_site_disorder_group
Mo1 Mo 0.15243(8) 0.51323(7) 0.51554(4) 0.0231(2) Uani 1 1 d . . .
Mo2 Mo -0.06736(9) 0.46219(8) 0.34510(4) 0.0316(2) Uani 1 1 d . . .
Mo3 Mo 0.01524(9) 0.69571(7) 0.58465(4) 0.0294(2) Uani 1 1 d . . .
Mo4 Mo 0.10444(9) 0.67100(7) 0.44721(4) 0.0297(2) Uani 1 1 d . . .
Mo5 Mo 0.68318(8) 0.93424(7) 0.88518(4) 0.0281(2) Uani 1 1 d . . .
Mo6 Mo 0.71403(8) 1.18578(7) 0.99890(4) 0.0244(2) Uani 1 1 d . . .
Mo7 Mo 0.44858(8) 1.00149(7) 0.93224(4) 0.0207(2) Uani 1 1 d . . .
Mo8 Mo 0.54516(9) 1.26153(7) 1.09287(4) 0.0285(2) Uani 1 1 d . . .
Cu1 Cu 0.43338(19) 0.51152(12) 0.57320(9) 0.0599(5) Uani 1 1 d . . .
Cu2 Cu 0.90104(19) 2.02785(11) 1.07890(8) 0.0573(5) Uani 1 1 d . . .
Cu3 Cu -0.17597(15) 0.70793(14) 0.72316(9) 0.0566(5) Uani 1 1 d . . .
Cu4 Cu 0.5000 1.5000 1.0000 0.0864(10) Uiso 1 2 d S . .
Cu5 Cu 1.0000 1.0000 0.5000 0.0695(8) Uani 1 2 d S . .
O1 O 0.2743(7) 0.5124(7) 0.4797(4) 0.0388(19) Uani 1 1 d . . .
O1W O 0.3016(10) 0.7970(8) 0.7735(4) 0.067(3) Uani 1 1 d . . .
O2 O 0.2032(6) 0.5297(6) 0.5888(3) 0.0288(16) Uani 1 1 d . . .
O3 O 0.0269(6) 0.4902(5) 0.4423(3) 0.0240(15) Uani 1 1 d . . .
O4 O -0.0185(7) 0.6142(6) 0.3822(3) 0.0334(18) Uani 1 1 d . . .
O5 O 0.0588(7) 0.3600(5) 0.4979(3) 0.0280(16) Uani 1 1 d . . .
O6 O -0.1113(8) 0.6861(7) 0.6170(4) 0.047(2) Uani 1 1 d . . .
O7 O 0.1592(7) 0.6584(5) 0.5252(3) 0.0304(17) Uani 1 1 d . . .
O8 O 0.0589(8) 0.4599(8) 0.3143(4) 0.048(2) Uani 1 1 d . . .
O9 O 0.2267(8) 0.6632(7) 0.4145(4) 0.049(2) Uani 1 1 d . . .
O10 O -0.1151(7) 0.3221(6) 0.3579(3) 0.0343(18) Uani 1 1 d . . .
O11 O 0.0812(9) 0.8281(7) 0.5911(4) 0.052(2) Uani 1 1 d . . .
O12 O 0.1188(8) 0.8020(7) 0.4651(4) 0.050(2) Uani 1 1 d . . .
O13 O -0.1717(9) 0.4429(8) 0.2889(4) 0.054(2) Uani 1 1 d . . .
O14 O 0.4337(7) 1.0769(6) 0.8860(3) 0.0311(17) Uani 1 1 d . . .
O15 O 0.3051(6) 0.9480(6) 0.9497(3) 0.0264(16) Uani 1 1 d . . .
O16 O 0.4709(6) 0.8822(5) 0.8816(3) 0.0254(15) Uani 1 1 d . . .
O17 O 0.6983(7) 1.2704(6) 0.9606(4) 0.0357(19) Uani 1 1 d . . .
O18 O 0.5245(7) 1.3297(6) 1.0448(4) 0.0344(18) Uani 1 1 d . . .
O19 O 0.5228(6) 1.1069(5) 1.0067(3) 0.0236(15) Uani 1 1 d . . .
O20 O 0.6990(6) 1.2582(5) 1.0753(3) 0.0270(16) Uani 1 1 d . . .
O21 O 0.6306(7) 0.8071(6) 0.9056(4) 0.040(2) Uani 1 1 d . . .
O22 O 0.5791(9) 1.3508(7) 1.1594(4) 0.053(2) Uani 1 1 d . . .
O23 O 0.8340(8) 0.9780(7) 0.9038(4) 0.047(2) Uani 1 1 d . . .
O24 O 0.6635(8) 0.9161(7) 0.8114(4) 0.047(2) Uani 1 1 d . . .
O25 O 0.8608(7) 1.2020(6) 1.0020(4) 0.0343(18) Uani 1 1 d . . .
O26 O 0.6464(6) 1.0528(6) 0.9317(3) 0.0300(17) Uani 1 1 d . . .
N1 N 0.3854(11) 1.3631(8) 0.5439(5) 0.050(3) Uani 1 1 d . . .
N2 N 0.2682(11) 1.1898(8) 0.5206(5) 0.052(3) Uani 1 1 d . . .
N3 N 0.3880(11) 1.2007(8) 0.5215(4) 0.040(3) Uani 1 1 d . . .
N4 N 0.5026(10) 0.6591(8) 0.6105(5) 0.045(3) Uani 1 1 d . . .
N5 N 0.6381(11) 0.8221(9) 0.6435(6) 0.058(3) Uani 1 1 d . . .
N6 N 0.5315(9) 0.8210(8) 0.6587(5) 0.040(2) Uani 1 1 d . . .
N7 N 0.8436(10) 1.8784(7) 1.0509(4) 0.038(2) Uani 1 1 d . . .
N8 N 0.7289(9) 1.7078(7) 1.0146(5) 0.041(2) Uani 1 1 d . . .
N9 N 0.8425(8) 1.7167(7) 1.0255(4) 0.032(2) Uani 1 1 d . . .
N10 N 0.9826(9) 2.1745(7) 1.1118(4) 0.033(2) Uani 1 1 d . . .
N11 N 1.1281(10) 2.3324(9) 1.1346(6) 0.051(3) Uani 1 1 d . . .
N12 N 1.0267(9) 2.3444(7) 1.1537(4) 0.032(2) Uani 1 1 d . . .
N13 N -0.0541(8) 0.8434(7) 0.7484(4) 0.036(2) Uani 1 1 d . . .
N14 N 0.1138(8) 0.9768(7) 0.7721(4) 0.034(2) Uani 1 1 d . . .
N15 N 0.0304(9) 1.0158(8) 0.7936(5) 0.044(3) Uani 1 1 d . . .
N16 N -0.3161(9) 0.5876(7) 0.7119(4) 0.037(2) Uani 1 1 d . . .
N17 N -0.4532(8) 0.4245(8) 0.6697(5) 0.038(2) Uani 1 1 d . . .
N18 N -0.5011(8) 0.4838(7) 0.7098(4) 0.035(2) Uani 1 1 d . . .
N19 N 0.5484(10) 1.4480(9) 0.9272(5) 0.046(3) Uani 1 1 d . . .
N20 N 0.5753(8) 1.3408(6) 0.8505(4) 0.0261(19) Uani 1 1 d . . .
N21 N 0.6148(9) 1.4394(7) 0.8398(5) 0.039(2) Uani 1 1 d . . .
N22 N 0.9827(11) 1.0406(9) 0.5788(5) 0.050(3) Uani 1 1 d . . .
N23 N 0.9864(8) 1.1346(8) 0.6676(4) 0.035(2) Uani 1 1 d . . .
N24 N 0.9289(12) 1.0336(9) 0.6682(5) 0.061(3) Uani 1 1 d . . .
C1 C 0.2726(14) 1.2908(11) 0.5364(7) 0.056(4) Uani 1 1 d . . .
H1A H 0.2050 1.3099 0.5419 0.067 Uiso 1 1 calc R . .
C2 C 0.4556(13) 1.3038(11) 0.5350(6) 0.048(3) Uani 1 1 d . . .
H2A H 0.5391 1.3309 0.5379 0.058 Uiso 1 1 calc R . .
C3 C 0.4267(19) 1.1101(14) 0.5069(6) 0.074(5) Uani 1 1 d . . .
H3A H 0.5034 1.1314 0.4916 0.089 Uiso 1 1 calc R . .
H3B H 0.3692 1.0535 0.4758 0.089 Uiso 1 1 calc R . .
C4 C 0.4398(14) 1.0653(9) 0.5578(6) 0.047(3) Uani 1 1 d . . .
C5 C 0.5476(14) 1.1065(9) 0.5923(6) 0.052(4) Uani 1 1 d . . .
H5A H 0.6053 1.1681 0.5871 0.062 Uiso 1 1 calc R . .
C6 C 0.5766(14) 1.0611(9) 0.6350(7) 0.052(4) Uani 1 1 d . . .
H6A H 0.6531 1.0878 0.6558 0.062 Uiso 1 1 calc R . .
C7 C 0.4862(12) 0.9749(9) 0.6448(5) 0.039(3) Uani 1 1 d . . .
C8 C 0.3721(12) 0.9355(10) 0.6107(6) 0.045(3) Uani 1 1 d . . .
H8A H 0.3100 0.8788 0.6178 0.054 Uiso 1 1 calc R . .
C9 C 0.3535(12) 0.9788(10) 0.5689(6) 0.045(3) Uani 1 1 d . . .
H9A H 0.2789 0.9495 0.5460 0.054 Uiso 1 1 calc R . .
C10 C 0.5108(13) 0.9182(9) 0.6887(5) 0.043(3) Uani 1 1 d . . .
H10A H 0.5808 0.9662 0.7164 0.052 Uiso 1 1 calc R . .
H10B H 0.4427 0.9000 0.7106 0.052 Uiso 1 1 calc R . .
C11 C 0.4486(14) 0.7215(10) 0.6371(7) 0.056(4) Uani 1 1 d . . .
H11A H 0.3669 0.7013 0.6407 0.067 Uiso 1 1 calc R . .
C12 C 0.6163(15) 0.7223(12) 0.6131(7) 0.056(4) Uani 1 1 d . . .
H12A H 0.6744 0.6981 0.5954 0.067 Uiso 1 1 calc R . .
C13 C 0.9128(11) 1.8167(9) 1.0470(6) 0.039(3) Uani 1 1 d . . .
H13A H 0.9955 1.8413 1.0576 0.047 Uiso 1 1 calc R . .
C14 C 0.7299(11) 1.8058(8) 1.0329(5) 0.035(3) Uani 1 1 d . . .
H14A H 0.6613 1.8241 1.0336 0.042 Uiso 1 1 calc R . .
C15 C 0.8781(12) 1.6204(9) 1.0071(6) 0.040(3) Uani 1 1 d . . .
H15A H 0.8114 1.5618 0.9816 0.048 Uiso 1 1 calc R . .
H15B H 0.9449 1.6368 0.9841 0.048 Uiso 1 1 calc R . .
C16 C 0.9134(10) 2.5838(8) 1.0562(5) 0.028(2) Uani 1 1 d . . .
C17 C 1.0340(10) 2.5959(8) 1.0672(5) 0.028(2) Uani 1 1 d . . .
H17A H 1.0906 2.6318 1.0460 0.034 Uiso 1 1 calc R . .
C18 C 0.8340(12) 2.5329(9) 1.0898(6) 0.045(3) Uani 1 1 d . . .
H18A H 0.7538 2.5257 1.0833 0.053 Uiso 1 1 calc R . .
C19 C 0.8656(12) 2.4935(9) 1.1310(5) 0.040(3) Uani 1 1 d . . .
H19A H 0.8092 2.4614 1.1534 0.048 Uiso 1 1 calc R . .
C20 C 0.9860(12) 2.5010(8) 1.1401(5) 0.036(3) Uani 1 1 d . . .
C21 C 1.0699(10) 2.5547(8) 1.1096(5) 0.029(2) Uani 1 1 d . . .
H21A H 1.1503 2.5633 1.1171 0.034 Uiso 1 1 calc R . .
C22 C 1.0241(15) 2.4480(9) 1.1835(6) 0.051(4) Uani 1 1 d . . .
H22A H 1.1033 2.4938 1.2039 0.061 Uiso 1 1 calc R . .
H22B H 0.9683 2.4403 1.2125 0.061 Uiso 1 1 calc R . .
C23 C 1.0966(12) 2.2321(10) 1.1102(6) 0.045(3) Uani 1 1 d . . .
H23A H 1.1498 2.2011 1.0924 0.054 Uiso 1 1 calc R . .
C24 C 0.9413(11) 2.2497(9) 1.1398(5) 0.039(3) Uani 1 1 d . . .
H24A H 0.8627 2.2368 1.1483 0.046 Uiso 1 1 calc R . .
C25 C -0.0665(12) 0.9347(10) 0.7787(6) 0.047(3) Uani 1 1 d . . .
H25A H -0.1405 0.9385 0.7882 0.056 Uiso 1 1 calc R . .
C26 C 0.0628(10) 0.8724(9) 0.7444(6) 0.037(3) Uani 1 1 d . . .
H26A H 0.1023 0.8277 0.7255 0.044 Uiso 1 1 calc R . .
C27 C 0.2395(11) 1.0422(10) 0.7818(7) 0.053(4) Uani 1 1 d . . .
H27A H 0.2832 1.0013 0.7588 0.064 Uiso 1 1 calc R . .
H27B H 0.2687 1.0580 0.8230 0.064 Uiso 1 1 calc R . .
C28 C 0.2658(9) 1.1460(9) 0.7658(5) 0.033(3) Uani 1 1 d . . .
C29 C 0.2833(11) 1.2385(9) 0.8064(6) 0.039(3) Uani 1 1 d . . .
H29A H 0.2723 1.2386 0.8451 0.047 Uiso 1 1 calc R . .
C30 C 0.3188(10) 1.3370(9) 0.7905(6) 0.037(3) Uani 1 1 d . . .
H30A H 0.3329 1.4013 0.8193 0.044 Uiso 1 1 calc R . .
C31 C 0.3326(10) 1.3387(8) 0.7339(5) 0.033(3) Uani 1 1 d . . .
C32 C 0.3177(10) 1.2425(9) 0.6924(5) 0.035(3) Uani 1 1 d . . .
H32A H 0.3334 1.2430 0.6541 0.042 Uiso 1 1 calc R . .
C33 C 0.2800(10) 1.1461(10) 0.7070(5) 0.042(3) Uani 1 1 d . . .
H33A H 0.2640 1.0815 0.6781 0.050 Uiso 1 1 calc R . .
C34 C -0.6289(10) 0.4418(9) 0.7166(6) 0.036(3) Uani 1 1 d . . .
H34A H -0.6757 0.4303 0.6796 0.043 Uiso 1 1 calc R . .
H34B H -0.6471 0.4957 0.7461 0.043 Uiso 1 1 calc R . .
C35 C -0.4192(12) 0.5787(9) 0.7347(6) 0.044(3) Uani 1 1 d . . .
H35A H -0.4313 0.6322 0.7641 0.053 Uiso 1 1 calc R . .
C36 C -0.3433(12) 0.4911(10) 0.6726(6) 0.047(3) Uani 1 1 d . . .
H36A H -0.2880 0.4729 0.6492 0.056 Uiso 1 1 calc R . .
C37 C 0.5389(10) 1.3475(10) 0.9012(6) 0.037(3) Uani 1 1 d . . .
H37A H 0.5098 1.2901 0.9176 0.044 Uiso 1 1 calc R . .
C38 C 0.5977(13) 1.5008(10) 0.8864(6) 0.049(3) Uani 1 1 d . . .
H38A H 0.6169 1.5746 0.8923 0.059 Uiso 1 1 calc R . .
C39 C 0.5671(10) 1.2445(9) 0.8041(6) 0.040(3) Uani 1 1 d . . .
H39A H 0.5155 1.2392 0.7700 0.048 Uiso 1 1 calc R . .
H39B H 0.5296 1.1814 0.8178 0.048 Uiso 1 1 calc R . .
C40 C 0.6859(10) 1.2437(8) 0.7856(5) 0.031(3) Uani 1 1 d . . .
C41 C 0.7465(12) 1.1909(9) 0.8087(5) 0.039(3) Uani 1 1 d . . .
H41A H 0.7163 1.1587 0.8380 0.047 Uiso 1 1 calc R . .
C42 C 0.8520(11) 1.1854(10) 0.7887(5) 0.038(3) Uani 1 1 d . . .
H42A H 0.8928 1.1497 0.8050 0.045 Uiso 1 1 calc R . .
C43 C 0.8984(10) 1.2313(8) 0.7452(5) 0.030(2) Uani 1 1 d . . .
C44 C 0.8382(10) 1.2852(8) 0.7224(5) 0.029(2) Uani 1 1 d . . .
H44A H 0.8695 1.3183 0.6936 0.035 Uiso 1 1 calc R . .
C45 C 0.7314(10) 1.2907(9) 0.7418(5) 0.031(2) Uani 1 1 d . . .
H45A H 0.6903 1.3261 0.7255 0.037 Uiso 1 1 calc R . .
C46 C 1.0128(10) 1.2206(11) 0.7223(6) 0.043(3) Uani 1 1 d . . .
H46A H 1.0621 1.2882 0.7156 0.051 Uiso 1 1 calc R . .
H46B H 1.0582 1.2055 0.7517 0.051 Uiso 1 1 calc R . .
C47 C 1.0225(11) 1.1386(11) 0.6163(5) 0.040(3) Uani 1 1 d . . .
H47A H 1.0694 1.2010 0.6072 0.048 Uiso 1 1 calc R . .
C48 C 0.9277(17) 0.9790(12) 0.6140(7) 0.075(5) Uani 1 1 d . . .
H48A H 0.8923 0.9043 0.6008 0.090 Uiso 1 1 calc R . .

loop_
_atom_site_aniso_label
_atom_site_aniso_U_11
_atom_site_aniso_U_22
_atom_site_aniso_U_33
_atom_site_aniso_U_23
_atom_site_aniso_U_13
_atom_site_aniso_U_12
Mo1 0.0198(5) 0.0235(4) 0.0265(5) 0.0070(4) 0.0024(4) 0.0082(4)
Mo2 0.0305(6) 0.0380(5) 0.0231(5) 0.0097(4) 0.0014(4) 0.0074(4)
Mo3 0.0289(5) 0.0270(5) 0.0303(5) 0.0006(4) 0.0034(4) 0.0127(4)
Mo4 0.0313(5) 0.0257(5) 0.0307(5) 0.0132(4) 0.0022(4) 0.0046(4)
Mo5 0.0273(5) 0.0312(5) 0.0305(5) 0.0090(4) 0.0121(4) 0.0152(4)
Mo6 0.0209(5) 0.0240(4) 0.0302(5) 0.0089(4) 0.0072(4) 0.0091(4)
Mo7 0.0192(5) 0.0220(4) 0.0230(5) 0.0069(4) 0.0035(4) 0.0094(4)
Mo8 0.0273(5) 0.0239(5) 0.0364(6) 0.0070(4) 0.0078(4) 0.0121(4)
Cu1 0.0817(14) 0.0296(8) 0.0655(12) 0.0106(8) -0.0083(10) 0.0194(9)
Cu2 0.0870(14) 0.0207(7) 0.0562(11) 0.0061(7) 0.0193(10) 0.0114(8)
Cu3 0.0374(10) 0.0453(9) 0.0674(12) 0.0189(9) -0.0052(8) -0.0116(8)
Cu5 0.107(2) 0.0853(19) 0.0278(13) 0.0045(13) 0.0168(14) 0.0561(19)
O1 0.022(4) 0.052(5) 0.048(5) 0.011(4) 0.010(4) 0.022(4)
O1W 0.073(8) 0.064(6) 0.045(6) -0.001(5) -0.024(5) 0.013(6)
O2 0.015(4) 0.035(4) 0.035(4) 0.006(3) -0.003(3) 0.010(3)
O3 0.024(4) 0.029(4) 0.017(4) 0.004(3) -0.002(3) 0.009(3)
O4 0.037(5) 0.029(4) 0.028(4) 0.012(3) -0.006(3) 0.003(3)
O5 0.031(4) 0.022(3) 0.033(4) 0.006(3) 0.002(3) 0.013(3)
O6 0.035(5) 0.058(5) 0.049(5) 0.001(4) 0.010(4) 0.027(4)
O7 0.035(4) 0.024(4) 0.028(4) 0.011(3) 0.004(3) 0.002(3)
O8 0.044(5) 0.072(6) 0.037(5) 0.024(5) 0.017(4) 0.025(5)
O9 0.039(5) 0.055(5) 0.050(6) 0.026(5) 0.010(4) 0.004(4)
O10 0.034(5) 0.039(4) 0.031(4) 0.002(3) 0.003(4) 0.020(4)
O11 0.055(6) 0.032(4) 0.067(7) 0.006(4) 0.001(5) 0.020(4)
O12 0.057(6) 0.043(5) 0.053(6) 0.022(4) 0.002(5) 0.017(4)
O13 0.065(7) 0.062(6) 0.029(5) 0.012(4) -0.012(4) 0.014(5)
O14 0.029(4) 0.043(4) 0.029(4) 0.014(4) 0.006(3) 0.020(4)
O15 0.016(4) 0.035(4) 0.037(4) 0.016(3) 0.011(3) 0.015(3)
O16 0.032(4) 0.030(4) 0.018(4) 0.007(3) 0.005(3) 0.016(3)
O17 0.035(5) 0.033(4) 0.049(5) 0.024(4) 0.011(4) 0.016(4)
O18 0.029(4) 0.030(4) 0.053(5) 0.020(4) 0.011(4) 0.015(3)
O19 0.021(4) 0.020(3) 0.030(4) 0.003(3) 0.004(3) 0.011(3)
O20 0.028(4) 0.021(3) 0.033(4) 0.009(3) 0.003(3) 0.010(3)
O21 0.028(4) 0.037(4) 0.069(6) 0.025(4) 0.015(4) 0.022(4)
O22 0.054(6) 0.055(5) 0.053(6) -0.001(4) 0.021(5) 0.034(5)
O23 0.034(5) 0.040(5) 0.072(7) 0.017(5) 0.015(4) 0.019(4)
O24 0.054(6) 0.052(5) 0.026(4) 0.007(4) 0.020(4) 0.009(4)
O25 0.026(4) 0.036(4) 0.040(5) 0.012(4) 0.004(3) 0.009(3)
O26 0.024(4) 0.031(4) 0.036(4) 0.006(3) 0.008(3) 0.012(3)
N1 0.066(8) 0.031(5) 0.057(7) 0.012(5) 0.004(6) 0.024(6)
N2 0.068(9) 0.029(5) 0.060(8) 0.011(5) 0.004(6) 0.018(5)
N3 0.069(8) 0.034(5) 0.032(5) 0.010(4) 0.009(5) 0.034(5)
N4 0.039(6) 0.037(6) 0.056(7) 0.006(5) 0.000(5) 0.016(5)
N5 0.048(8) 0.041(6) 0.071(9) 0.006(6) -0.006(6) 0.006(6)
N6 0.041(6) 0.035(5) 0.041(6) 0.018(5) -0.009(5) 0.007(5)
N7 0.056(7) 0.023(5) 0.029(5) -0.001(4) 0.008(5) 0.011(5)
N8 0.035(6) 0.030(5) 0.050(7) 0.000(5) -0.007(5) 0.013(4)
N9 0.033(5) 0.024(5) 0.046(6) 0.011(4) 0.008(4) 0.018(4)
N10 0.041(6) 0.024(4) 0.028(5) 0.007(4) -0.002(4) 0.006(4)
N11 0.034(6) 0.044(6) 0.068(8) 0.015(6) -0.002(6) 0.006(5)
N12 0.047(6) 0.022(4) 0.026(5) 0.008(4) 0.000(4) 0.011(4)
N13 0.027(5) 0.036(5) 0.040(6) 0.011(5) 0.011(4) 0.003(4)
N14 0.022(5) 0.030(5) 0.045(6) 0.013(4) 0.006(4) -0.001(4)
N15 0.034(6) 0.038(6) 0.050(7) 0.002(5) 0.014(5) 0.006(5)
N16 0.030(5) 0.031(5) 0.043(6) 0.012(5) 0.003(5) 0.000(4)
N17 0.022(5) 0.040(5) 0.050(7) 0.008(5) 0.000(5) 0.010(4)
N18 0.029(5) 0.032(5) 0.036(6) 0.011(4) 0.010(4) -0.001(4)
N19 0.053(7) 0.053(6) 0.036(6) -0.004(5) 0.012(5) 0.036(6)
N20 0.024(5) 0.025(4) 0.023(5) -0.004(4) 0.006(4) 0.009(4)
N21 0.028(5) 0.027(5) 0.065(7) 0.019(5) 0.018(5) 0.010(4)
N22 0.066(8) 0.059(7) 0.031(6) 0.013(5) 0.005(5) 0.030(6)
N23 0.027(5) 0.048(6) 0.031(5) 0.006(4) 0.010(4) 0.018(5)
N24 0.075(9) 0.050(7) 0.043(7) 0.001(6) 0.016(6) 0.011(6)
C1 0.063(10) 0.044(8) 0.060(9) 0.010(7) -0.011(8) 0.023(7)
C2 0.043(8) 0.050(8) 0.062(9) 0.022(7) 0.006(7) 0.026(7)
C3 0.137(17) 0.084(11) 0.034(8) 0.015(8) 0.017(9) 0.080(12)
C4 0.081(11) 0.030(6) 0.041(7) 0.004(6) 0.016(7) 0.038(7)
C5 0.075(10) 0.019(6) 0.045(8) 0.003(5) -0.007(7) 0.002(6)
C6 0.057(9) 0.024(6) 0.062(9) 0.011(6) 0.002(7) 0.002(6)
C7 0.049(8) 0.024(6) 0.035(7) 0.001(5) 0.003(6) 0.009(5)
C8 0.033(7) 0.046(7) 0.054(8) 0.013(6) 0.011(6) 0.013(6)
C9 0.044(8) 0.048(7) 0.050(8) 0.004(6) -0.003(6) 0.032(7)
C10 0.065(9) 0.034(6) 0.034(7) 0.010(5) 0.005(6) 0.022(6)
C11 0.062(10) 0.031(7) 0.064(10) 0.017(7) 0.005(8) -0.002(7)
C12 0.066(10) 0.057(9) 0.056(9) 0.018(8) 0.000(8) 0.034(8)
C13 0.026(6) 0.037(7) 0.053(8) -0.003(6) 0.001(6) 0.019(5)
C14 0.036(7) 0.028(6) 0.033(6) -0.006(5) -0.009(5) 0.014(5)
C15 0.045(7) 0.022(5) 0.056(8) 0.007(5) 0.004(6) 0.018(5)
C16 0.038(6) 0.023(5) 0.035(6) 0.012(5) 0.009(5) 0.022(5)
C17 0.026(6) 0.023(5) 0.036(6) 0.012(5) 0.010(5) 0.006(4)
C18 0.034(7) 0.036(6) 0.068(9) 0.016(7) 0.020(7) 0.016(6)
C19 0.054(8) 0.027(6) 0.038(7) 0.012(5) 0.024(6) 0.008(6)
C20 0.060(8) 0.012(5) 0.031(6) -0.001(4) 0.003(6) 0.012(5)
C21 0.028(6) 0.022(5) 0.034(6) 0.005(5) 0.003(5) 0.009(5)
C22 0.089(11) 0.022(6) 0.034(7) 0.000(5) -0.003(7) 0.017(7)
C23 0.055(9) 0.038(7) 0.056(8) 0.017(6) 0.023(7) 0.031(7)
C24 0.039(7) 0.036(6) 0.039(7) 0.004(5) 0.004(6) 0.014(6)
C25 0.033(7) 0.052(8) 0.051(8) 0.024(7) 0.019(6) 0.002(6)
C26 0.023(6) 0.033(6) 0.059(8) 0.026(6) 0.013(6) 0.006(5)
C27 0.022(6) 0.047(7) 0.089(11) 0.040(8) -0.004(7) -0.006(6)
C28 0.009(5) 0.038(6) 0.051(8) 0.012(6) -0.001(5) 0.010(5)
C29 0.034(7) 0.035(6) 0.037(7) 0.005(5) 0.005(5) 0.001(5)
C30 0.027(6) 0.035(6) 0.043(7) 0.005(5) 0.011(5) 0.007(5)
C31 0.021(6) 0.027(5) 0.039(7) -0.002(5) 0.007(5) 0.001(5)
C32 0.025(6) 0.036(6) 0.037(7) 0.010(5) 0.002(5) 0.002(5)
C33 0.025(6) 0.049(7) 0.038(7) -0.008(6) -0.003(5) 0.011(5)
C34 0.020(6) 0.035(6) 0.054(8) 0.007(6) 0.007(5) 0.014(5)
C35 0.045(8) 0.026(6) 0.048(8) 0.003(5) 0.007(6) 0.001(6)
C36 0.033(7) 0.049(8) 0.051(8) 0.004(6) 0.005(6) 0.012(6)
C37 0.024(6) 0.058(8) 0.048(8) 0.020(6) 0.013(5) 0.034(6)
C38 0.054(9) 0.026(6) 0.063(9) 0.008(6) 0.010(7) 0.010(6)
C39 0.026(6) 0.024(5) 0.056(8) -0.003(5) 0.010(6) 0.001(5)
C40 0.031(6) 0.023(5) 0.038(7) -0.003(5) 0.008(5) 0.015(5)
C41 0.065(9) 0.027(6) 0.030(6) 0.015(5) 0.012(6) 0.014(6)
C42 0.050(8) 0.048(7) 0.032(6) 0.014(6) 0.019(6) 0.034(6)
C43 0.025(6) 0.030(5) 0.028(6) -0.006(5) 0.006(5) 0.011(5)
C44 0.039(7) 0.020(5) 0.027(6) 0.010(4) 0.013(5) 0.004(5)
C45 0.031(6) 0.034(6) 0.029(6) 0.010(5) 0.007(5) 0.013(5)
C46 0.017(6) 0.061(8) 0.041(7) -0.007(6) 0.008(5) 0.017(6)
C47 0.044(8) 0.053(8) 0.031(7) 0.014(6) 0.012(6) 0.024(6)
C48 0.096(13) 0.048(8) 0.071(11) -0.008(8) 0.047(10) 0.028(9)

loop_
_atom_type_symbol
_atom_type_description
_atom_type_scat_dispersion_real
_atom_type_scat_dispersion_imag
_atom_type_scat_source
C C 0.0033 0.0016 'International Tables Vol C Tables 4.2.6.8 and 6.1.1.4'
H H 0.0000 0.0000 'International Tables Vol C Tables 4.2.6.8 and 6.1.1.4'
N N 0.0061 0.0033 'International Tables Vol C Tables 4.2.6.8 and 6.1.1.4'
O O 0.0106 0.0060 'International Tables Vol C Tables 4.2.6.8 and 6.1.1.4'
Cu Cu 0.3201 1.2651 'International Tables Vol C Tables 4.2.6.8 and 6.1.1.4'
Mo Mo -1.6832 0.6857 'International Tables Vol C Tables 4.2.6.8 and 6.1.1.4'

loop_
_geom_angle_atom_site_label_1
_geom_angle_atom_site_label_2
_geom_angle_atom_site_label_3
_geom_angle
_geom_angle_site_symmetry_1
_geom_angle_site_symmetry_3
_geom_angle_publ_flag
O1 Mo1 O2 103.7(4) . . ?
O1 Mo1 O7 101.6(4) . . ?
O2 Mo1 O7 96.7(3) . . ?
O1 Mo1 O5 101.7(4) . . ?
O2 Mo1 O5 96.2(3) . . ?
O7 Mo1 O5 149.7(3) . . ?
O1 Mo1 O3 99.2(3) . . ?
O2 Mo1 O3 157.1(3) . . ?
O7 Mo1 O3 79.5(3) . . ?
O5 Mo1 O3 78.0(3) . . ?
O1 Mo1 O3 175.3(3) . 2_566 ?
O2 Mo1 O3 81.0(3) . 2_566 ?
O7 Mo1 O3 78.5(3) . 2_566 ?
O5 Mo1 O3 76.7(3) . 2_566 ?
O3 Mo1 O3 76.1(3) . 2_566 ?
O1 Mo1 Mo4 90.4(3) . . ?
O2 Mo1 Mo4 133.5(2) . . ?
O7 Mo1 Mo4 36.7(2) . . ?
O5 Mo1 Mo4 124.4(2) . . ?
O3 Mo1 Mo4 46.45(18) . . ?
O3 Mo1 Mo4 86.89(16) 2_566 . ?
O1 Mo1 Mo3 90.3(3) . 2_566 ?
O2 Mo1 Mo3 131.3(2) . 2_566 ?
O7 Mo1 Mo3 126.2(2) . 2_566 ?
O5 Mo1 Mo3 35.1(2) . 2_566 ?
O3 Mo1 Mo3 46.71(18) . 2_566 ?
O3 Mo1 Mo3 85.95(17) 2_566 2_566 ?
Mo4 Mo1 Mo3 91.88(4) . 2_566 ?
O8 Mo2 O13 106.1(5) . . ?
O8 Mo2 O10 97.4(4) . . ?
O13 Mo2 O10 101.8(4) . . ?
O8 Mo2 O4 99.2(4) . . ?
O13 Mo2 O4 102.7(4) . . ?
O10 Mo2 O4 145.1(3) . . ?
O8 Mo2 O2 163.0(3) . 2_566 ?
O13 Mo2 O2 90.9(4) . 2_566 ?
O10 Mo2 O2 77.7(3) . 2_566 ?
O4 Mo2 O2 77.5(3) . 2_566 ?
O8 Mo2 O3 92.4(3) . . ?
O13 Mo2 O3 161.5(4) . . ?
O10 Mo2 O3 74.8(3) . . ?
O4 Mo2 O3 74.1(3) . . ?
O2 Mo2 O3 70.6(2) 2_566 . ?
O11 Mo3 O6 104.3(5) . . ?
O11 Mo3 O10 100.9(4) . 2_566 ?
O6 Mo3 O10 102.0(4) . 2_566 ?
O11 Mo3 O5 101.9(4) . 2_566 ?
O6 Mo3 O5 98.3(4) . 2_566 ?
O10 Mo3 O5 144.6(3) 2_566 2_566 ?
O11 Mo3 O3 161.8(4) . 2_566 ?
O6 Mo3 O3 93.8(4) . 2_566 ?
O10 Mo3 O3 77.0(3) 2_566 2_566 ?
O5 Mo3 O3 72.9(2) 2_566 2_566 ?
O11 Mo3 O7 90.4(4) . . ?
O6 Mo3 O7 163.8(4) . . ?
O10 Mo3 O7 81.4(3) 2_566 . ?
O5 Mo3 O7 71.6(3) 2_566 . ?
O3 Mo3 O7 71.3(2) 2_566 . ?
O11 Mo3 Mo1 136.5(3) . 2_566 ?
O6 Mo3 Mo1 85.4(3) . 2_566 ?
O10 Mo3 Mo1 118.8(2) 2_566 2_566 ?
O5 Mo3 Mo1 34.7(2) 2_566 2_566 ?
O3 Mo3 Mo1 41.83(16) 2_566 2_566 ?
O7 Mo3 Mo1 79.18(18) . 2_566 ?
O12 Mo4 O9 106.3(4) . . ?
O12 Mo4 O4 100.4(4) . . ?
O9 Mo4 O4 102.3(4) . . ?
O12 Mo4 O7 100.6(4) . . ?
O9 Mo4 O7 96.8(4) . . ?
O4 Mo4 O7 146.2(3) . . ?
O12 Mo4 O3 159.0(4) . . ?
O9 Mo4 O3 94.5(3) . . ?
O4 Mo4 O3 77.0(3) . . ?
O7 Mo4 O3 73.9(3) . . ?
O12 Mo4 O5 88.0(4) . 2_566 ?
O9 Mo4 O5 163.0(3) . 2_566 ?
O4 Mo4 O5 83.4(3) . 2_566 ?
O7 Mo4 O5 71.2(3) . 2_566 ?
O3 Mo4 O5 71.0(2) . 2_566 ?
O12 Mo4 Mo1 135.5(3) . . ?
O9 Mo4 Mo1 85.1(3) . . ?
O4 Mo4 Mo1 119.3(2) . . ?
O7 Mo4 Mo1 34.9(2) . . ?
O3 Mo4 Mo1 42.32(16) . . ?
O5 Mo4 Mo1 78.29(17) 2_566 . ?
O23 Mo5 O24 105.3(5) . . ?
O23 Mo5 O21 102.6(4) . . ?
O24 Mo5 O21 112.8(4) . . ?
O23 Mo5 O26 100.9(4) . . ?
O24 Mo5 O26 115.0(4) . . ?
O21 Mo5 O26 117.8(3) . . ?
O23 Mo5 O16 167.5(4) . . ?
O24 Mo5 O16 87.1(4) . . ?
O21 Mo5 O16 73.5(3) . . ?
O26 Mo5 O16 71.5(3) . . ?
O25 Mo6 O17 104.8(4) . . ?
O25 Mo6 O20 103.5(4) . . ?
O17 Mo6 O20 101.1(3) . . ?
O25 Mo6 O26 100.2(3) . . ?
O17 Mo6 O26 95.2(4) . . ?
O20 Mo6 O26 146.6(3) . . ?
O25 Mo6 O19 156.2(3) . . ?
O17 Mo6 O19 98.2(3) . . ?
O20 Mo6 O19 77.1(3) . . ?
O26 Mo6 O19 71.8(3) . . ?
O25 Mo6 O15 86.0(3) . 2_677 ?
O17 Mo6 O15 168.9(3) . 2_677 ?
O20 Mo6 O15 78.1(3) . 2_677 ?
O26 Mo6 O15 80.4(3) . 2_677 ?
O19 Mo6 O15 70.8(2) . 2_677 ?
O14 Mo7 O15 103.9(3) . . ?
O14 Mo7 O16 103.4(3) . . ?
O15 Mo7 O16 103.2(3) . . ?
O14 Mo7 O19 104.5(3) . . ?
O15 Mo7 O19 99.4(3) . . ?
O16 Mo7 O19 138.4(3) . . ?
O14 Mo7 O26 92.7(3) . . ?
O15 Mo7 O26 163.0(3) . . ?
O16 Mo7 O26 76.0(3) . . ?
O19 Mo7 O26 72.5(3) . . ?
O14 Mo7 O19 176.7(3) . 2_677 ?
O15 Mo7 O19 78.6(3) . 2_677 ?
O16 Mo7 O19 73.9(3) . 2_677 ?
O19 Mo7 O19 77.0(3) . 2_677 ?
O26 Mo7 O19 84.9(2) . 2_677 ?
O22 Mo8 O18 105.6(4) . . ?
O22 Mo8 O20 101.8(4) . . ?
O18 Mo8 O20 98.1(3) . . ?
O22 Mo8 O21 98.6(4) . 2_677 ?
O18 Mo8 O21 92.9(3) . 2_677 ?
O20 Mo8 O21 153.3(3) . 2_677 ?
O22 Mo8 O16 99.6(4) . 2_677 ?
O18 Mo8 O16 153.8(3) . 2_677 ?
O20 Mo8 O16 83.5(3) . 2_677 ?
O21 Mo8 O16 76.1(3) 2_677 2_677 ?
O22 Mo8 O19 165.4(4) . . ?
O18 Mo8 O19 87.8(3) . . ?
O20 Mo8 O19 69.9(3) . . ?
O21 Mo8 O19 86.3(3) 2_677 . ?
O16 Mo8 O19 68.0(2) 2_677 . ?
N1 Cu1 N4 170.3(5) 1_545 . ?
N10 Cu2 N7 170.0(5) . . ?
N16 Cu3 N13 166.3(5) . . ?
N19 Cu4 N19 180.0(4) 2_687 . ?
N22 Cu5 N22 180.000(4) . 2_776 ?
Mo1 O2 Mo2 116.2(3) . 2_566 ?
Mo1 O3 Mo4 91.2(2) . . ?
Mo1 O3 Mo3 91.5(2) . 2_566 ?
Mo4 O3 Mo3 163.0(3) . 2_566 ?
Mo1 O3 Mo1 103.9(3) . 2_566 ?
Mo4 O3 Mo1 98.5(3) . 2_566 ?
Mo3 O3 Mo1 97.1(2) 2_566 2_566 ?
Mo1 O3 Mo2 163.9(3) . . ?
Mo4 O3 Mo2 87.0(2) . . ?
Mo3 O3 Mo2 85.8(2) 2_566 . ?
Mo1 O3 Mo2 92.2(2) 2_566 . ?
Mo4 O4 Mo2 116.3(4) . . ?
Mo1 O5 Mo3 110.2(3) . 2_566 ?
Mo1 O5 Mo4 111.0(3) . 2_566 ?
Mo3 O5 Mo4 104.6(3) 2_566 2_566 ?
Mo1 O7 Mo4 108.4(3) . . ?
Mo1 O7 Mo3 110.9(3) . . ?
Mo4 O7 Mo3 103.1(3) . . ?
Mo3 O10 Mo2 116.2(4) 2_566 . ?
Mo7 O15 Mo6 112.8(3) . 2_677 ?
Mo7 O16 Mo8 122.4(3) . 2_677 ?
Mo7 O16 Mo5 103.8(3) . . ?
Mo8 O16 Mo5 92.5(3) 2_677 . ?
Mo7 O19 Mo6 107.7(3) . . ?
Mo7 O19 Mo7 103.0(3) . 2_677 ?
Mo6 O19 Mo7 96.9(3) . 2_677 ?
Mo7 O19 Mo8 156.2(3) . . ?
Mo6 O19 Mo8 87.7(2) . . ?
Mo7 O19 Mo8 92.6(2) 2_677 . ?
Mo6 O20 Mo8 118.6(4) . . ?
Mo5 O21 Mo8 117.8(4) . 2_677 ?
Mo5 O26 Mo6 142.6(4) . . ?
Mo5 O26 Mo7 108.5(3) . . ?
Mo6 O26 Mo7 104.9(3) . . ?
C2 N1 C1 104.7(11) . . ?
C2 N1 Cu1 127.4(10) . 1_565 ?
C1 N1 Cu1 127.1(10) . 1_565 ?
C1 N2 N3 103.1(11) . . ?
C2 N3 N2 109.7(10) . . ?
C2 N3 C3 127.6(14) . . ?
N2 N3 C3 122.7(13) . . ?
C11 N4 C12 105.7(12) . . ?
C11 N4 Cu1 127.0(10) . . ?
C12 N4 Cu1 127.2(10) . . ?
C12 N5 N6 103.3(12) . . ?
N5 N6 C11 110.1(12) . . ?
N5 N6 C10 122.4(10) . . ?
C11 N6 C10 127.2(12) . . ?
C13 N7 C14 104.1(9) . . ?
C13 N7 Cu2 124.6(9) . . ?
C14 N7 Cu2 131.2(8) . . ?
C14 N8 N9 104.6(10) . . ?
C13 N9 N8 111.8(9) . . ?
C13 N9 C15 127.6(10) . . ?
N8 N9 C15 120.2(9) . . ?
C24 N10 C23 101.9(10) . . ?
C24 N10 Cu2 129.5(9) . . ?
C23 N10 Cu2 128.5(9) . . ?
C23 N11 N12 103.8(10) . . ?
C24 N12 N11 108.4(10) . . ?
C24 N12 C22 130.3(12) . . ?
N11 N12 C22 121.3(11) . . ?
C26 N13 C25 103.5(10) . . ?
C26 N13 Cu3 130.3(9) . . ?
C25 N13 Cu3 126.1(8) . . ?
C26 N14 N15 109.9(9) . . ?
C26 N14 C27 128.0(11) . . ?
N15 N14 C27 122.0(11) . . ?
C25 N15 N14 103.8(10) . . ?
C35 N16 C36 102.3(10) . . ?
C35 N16 Cu3 129.5(8) . . ?
C36 N16 Cu3 127.8(9) . . ?
C36 N17 N18 102.5(10) . . ?
C35 N18 N17 109.7(10) . . ?
C35 N18 C34 129.8(11) . . ?
N17 N18 C34 120.3(9) . . ?
C37 N19 C38 102.2(10) . . ?
C37 N19 Cu4 127.6(10) . . ?
C38 N19 Cu4 130.2(9) . . ?
C37 N20 N21 110.7(9) . . ?
C37 N20 C39 128.9(10) . . ?
N21 N20 C39 119.9(9) . . ?
C38 N21 N20 102.8(9) . . ?
C47 N22 C48 101.7(11) . . ?
C47 N22 Cu5 128.8(9) . . ?
C48 N22 Cu5 129.6(10) . . ?
C47 N23 N24 110.9(10) . . ?
C47 N23 C46 129.5(11) . . ?
N24 N23 C46 119.2(10) . . ?
C48 N24 N23 102.8(12) . . ?
N2 C1 N1 113.1(14) . . ?
N2 C1 H1A 123.5 . . ?
N1 C1 H1A 123.5 . . ?
N3 C2 N1 109.4(12) . . ?
N3 C2 H2A 125.3 . . ?
N1 C2 H2A 125.3 . . ?
N3 C3 C4 114.1(11) . . ?
N3 C3 H3A 108.7 . . ?
C4 C3 H3A 108.7 . . ?
N3 C3 H3B 108.7 . . ?
C4 C3 H3B 108.7 . . ?
H3A C3 H3B 107.6 . . ?
C5 C4 C9 117.2(12) . . ?
C5 C4 C3 118.4(14) . . ?
C9 C4 C3 124.1(15) . . ?
C4 C5 C6 123.6(13) . . ?
C4 C5 H5A 118.2 . . ?
C6 C5 H5A 118.2 . . ?
C7 C6 C5 116.8(14) . . ?
C7 C6 H6A 121.6 . . ?
C5 C6 H6A 121.6 . . ?
C6 C7 C8 119.3(12) . . ?
C6 C7 C10 120.3(13) . . ?
C8 C7 C10 120.2(11) . . ?
C9 C8 C7 120.4(12) . . ?
C9 C8 H8A 119.8 . . ?
C7 C8 H8A 119.8 . . ?
C8 C9 C4 122.5(13) . . ?
C8 C9 H9A 118.7 . . ?
C4 C9 H9A 118.7 . . ?
N6 C10 C7 110.6(10) . . ?
N6 C10 H10A 109.5 . . ?
C7 C10 H10A 109.5 . . ?
N6 C10 H10B 109.5 . . ?
C7 C10 H10B 109.5 . . ?
H10A C10 H10B 108.1 . . ?
N4 C11 N6 107.9(13) . . ?
N4 C11 H11A 126.0 . . ?
N6 C11 H11A 126.0 . . ?
N5 C12 N4 112.9(14) . . ?
N5 C12 H12A 123.5 . . ?
N4 C12 H12A 123.5 . . ?
N9 C13 N7 107.5(10) . . ?
N9 C13 H13A 126.2 . . ?
N7 C13 H13A 126.2 . . ?
N8 C14 N7 111.7(11) . . ?
N8 C14 H14A 124.2 . . ?
N7 C14 H14A 124.2 . . ?
C16 C15 N9 114.4(10) 1_545 . ?
C16 C15 H15A 108.7 1_545 . ?
N9 C15 H15A 108.7 . . ?
C16 C15 H15B 108.7 1_545 . ?
N9 C15 H15B 108.7 . . ?
H15A C15 H15B 107.6 . . ?
C18 C16 C17 117.6(11) . . ?
C18 C16 C15 124.1(12) . 1_565 ?
C17 C16 C15 118.2(10) . 1_565 ?
C21 C17 C16 120.4(10) . . ?
C21 C17 H17A 119.8 . . ?
C16 C17 H17A 119.8 . . ?
C19 C18 C16 123.5(12) . . ?
C19 C18 H18A 118.2 . . ?
C16 C18 H18A 118.2 . . ?
C18 C19 C20 118.9(11) . . ?
C18 C19 H19A 120.6 . . ?
C20 C19 H19A 120.6 . . ?
C21 C20 C19 120.1(11) . . ?
C21 C20 C22 119.3(12) . . ?
C19 C20 C22 120.6(12) . . ?
C20 C21 C17 119.4(11) . . ?
C20 C21 H21A 120.3 . . ?
C17 C21 H21A 120.3 . . ?
N12 C22 C20 111.2(10) . . ?
N12 C22 H22A 109.4 . . ?
C20 C22 H22A 109.4 . . ?
N12 C22 H22B 109.4 . . ?
C20 C22 H22B 109.4 . . ?
H22A C22 H22B 108.0 . . ?
N11 C23 N10 115.4(12) . . ?
N11 C23 H23A 122.3 . . ?
N10 C23 H23A 122.3 . . ?
N12 C24 N10 110.5(11) . . ?
N12 C24 H24A 124.8 . . ?
N10 C24 H24A 124.8 . . ?
N15 C25 N13 114.8(12) . . ?
N15 C25 H25A 122.6 . . ?
N13 C25 H25A 122.6 . . ?
N13 C26 N14 108.0(11) . . ?
N13 C26 H26A 126.0 . . ?
N14 C26 H26A 126.0 . . ?
N14 C27 C28 113.7(10) . . ?
N14 C27 H27A 108.8 . . ?
C28 C27 H27A 108.8 . . ?
N14 C27 H27B 108.8 . . ?
C28 C27 H27B 108.8 . . ?
H27A C27 H27B 107.7 . . ?
C29 C28 C33 119.7(11) . . ?
C29 C28 C27 121.7(12) . . ?
C33 C28 C27 118.5(12) . . ?
C28 C29 C30 120.2(11) . . ?
C28 C29 H29A 119.9 . . ?
C30 C29 H29A 119.9 . . ?
C31 C30 C29 121.0(11) . . ?
C31 C30 H30A 119.5 . . ?
C29 C30 H30A 119.5 . . ?
C30 C31 C32 118.3(11) . . ?
C30 C31 C34 121.7(10) . 1_665 ?
C32 C31 C34 119.8(11) . 1_665 ?
C33 C32 C31 121.0(11) . . ?
C33 C32 H32A 119.5 . . ?
C31 C32 H32A 119.5 . . ?
C32 C33 C28 119.6(11) . . ?
C32 C33 H33A 120.2 . . ?
C28 C33 H33A 120.2 . . ?
N18 C34 C31 114.3(9) . 1_445 ?
N18 C34 H34A 108.7 . . ?
C31 C34 H34A 108.7 1_445 . ?
N18 C34 H34B 108.7 . . ?
C31 C34 H34B 108.7 1_445 . ?
H34A C34 H34B 107.6 . . ?
N18 C35 N16 110.4(11) . . ?
N18 C35 H35A 124.8 . . ?
N16 C35 H35A 124.8 . . ?
N17 C36 N16 115.2(12) . . ?
N17 C36 H36A 122.4 . . ?
N16 C36 H36A 122.4 . . ?
N20 C37 N19 110.4(11) . . ?
N20 C37 H37A 124.8 . . ?
N19 C37 H37A 124.8 . . ?
N21 C38 N19 113.9(10) . . ?
N21 C38 H38A 123.1 . . ?
N19 C38 H38A 123.1 . . ?
N20 C39 C40 113.7(9) . . ?
N20 C39 H39A 108.8 . . ?
C40 C39 H39A 108.8 . . ?
N20 C39 H39B 108.8 . . ?
C40 C39 H39B 108.8 . . ?
H39A C39 H39B 107.7 . . ?
C41 C40 C45 119.4(11) . . ?
C41 C40 C39 120.7(11) . . ?
C45 C40 C39 119.7(10) . . ?
C40 C41 C42 120.1(10) . . ?
C40 C41 H41A 119.9 . . ?
C42 C41 H41A 119.9 . . ?
C43 C42 C41 121.3(10) . . ?
C43 C42 H42A 119.3 . . ?
C41 C42 H42A 119.3 . . ?
C44 C43 C42 118.6(10) . . ?
C44 C43 C46 121.1(10) . . ?
C42 C43 C46 120.4(10) . . ?
C43 C44 C45 120.7(9) . . ?
C43 C44 H44A 119.7 . . ?
C45 C44 H44A 119.7 . . ?
C40 C45 C44 119.9(10) . . ?
C40 C45 H45A 120.0 . . ?
C44 C45 H45A 120.0 . . ?
N23 C46 C43 111.5(9) . . ?
N23 C46 H46A 109.3 . . ?
C43 C46 H46A 109.3 . . ?
N23 C46 H46B 109.3 . . ?
C43 C46 H46B 109.3 . . ?
H46A C46 H46B 108.0 . . ?
N23 C47 N22 110.2(11) . . ?
N23 C47 H47A 124.9 . . ?
N22 C47 H47A 124.9 . . ?
N24 C48 N22 114.3(13) . . ?
N24 C48 H48A 122.9 . . ?
N22 C48 H48A 122.9 . . ?

loop_
_geom_bond_atom_site_label_1
_geom_bond_atom_site_label_2
_geom_bond_distance
_geom_bond_site_symmetry_2
_geom_bond_publ_flag
Mo1 O1 1.703(8) . ?
Mo1 O2 1.751(7) . ?
Mo1 O7 1.918(7) . ?
Mo1 O5 1.947(7) . ?
Mo1 O3 2.142(7) . ?
Mo1 O3 2.373(7) 2_566 ?
Mo1 Mo4 3.1801(14) . ?
Mo1 Mo3 3.210(2) 2_566 ?
Mo2 O8 1.695(9) . ?
Mo2 O13 1.699(9) . ?
Mo2 O10 1.914(8) . ?
Mo2 O4 1.922(7) . ?
Mo2 O2 2.292(8) 2_566 ?
Mo2 O3 2.410(7) . ?
Mo3 O11 1.681(8) . ?
Mo3 O6 1.689(8) . ?
Mo3 O10 1.892(8) 2_566 ?
Mo3 O5 1.967(7) 2_566 ?
Mo3 O3 2.337(7) 2_566 ?
Mo3 O7 2.356(8) . ?
Mo3 Mo1 3.210(2) 2_566 ?
Mo4 O12 1.687(8) . ?
Mo4 O9 1.690(9) . ?
Mo4 O4 1.901(7) . ?
Mo4 O7 2.003(7) . ?
Mo4 O3 2.306(7) . ?
Mo4 O5 2.347(7) 2_566 ?
Mo5 O23 1.695(9) . ?
Mo5 O24 1.696(8) . ?
Mo5 O21 1.833(7) . ?
Mo5 O26 1.913(7) . ?
Mo5 O16 2.376(7) . ?
Mo6 O25 1.682(8) . ?
Mo6 O17 1.690(7) . ?
Mo6 O20 1.878(7) . ?
Mo6 O26 1.999(8) . ?
Mo6 O19 2.203(7) . ?
Mo6 O15 2.394(7) 2_677 ?
Mo7 O14 1.722(7) . ?
Mo7 O15 1.724(7) . ?
Mo7 O16 1.875(7) . ?
Mo7 O19 1.938(7) . ?
Mo7 O26 2.220(7) . ?
Mo7 O19 2.403(7) 2_677 ?
Mo8 O22 1.676(9) . ?
Mo8 O18 1.700(7) . ?
Mo8 O20 1.903(7) . ?
Mo8 O21 1.990(8) 2_677 ?
Mo8 O16 2.151(7) 2_677 ?
Mo8 O19 2.481(7) . ?
Cu1 N1 1.854(10) 1_545 ?
Cu1 N4 1.870(10) . ?
Cu2 N10 1.858(9) . ?
Cu2 N7 1.860(9) . ?
Cu3 N16 1.865(9) . ?
Cu3 N13 1.870(9) . ?
Cu4 N19 1.879(10) 2_687 ?
Cu4 N19 1.879(10) . ?
Cu5 N22 1.847(11) . ?
Cu5 N22 1.847(11) 2_776 ?
O2 Mo2 2.292(7) 2_566 ?
O3 Mo3 2.337(7) 2_566 ?
O3 Mo1 2.373(7) 2_566 ?
O5 Mo3 1.967(7) 2_566 ?
O5 Mo4 2.347(7) 2_566 ?
O10 Mo3 1.892(8) 2_566 ?
O15 Mo6 2.394(7) 2_677 ?
O16 Mo8 2.151(7) 2_677 ?
O19 Mo7 2.403(7) 2_677 ?
O21 Mo8 1.990(8) 2_677 ?
N1 C2 1.336(16) . ?
N1 C1 1.349(18) . ?
N1 Cu1 1.854(10) 1_565 ?
N2 C1 1.323(17) . ?
N2 N3 1.382(16) . ?
N3 C2 1.320(17) . ?
N3 C3 1.432(16) . ?
N4 C11 1.290(18) . ?
N4 C12 1.329(18) . ?
N5 C12 1.310(18) . ?
N5 N6 1.325(16) . ?
N6 C11 1.347(16) . ?
N6 C10 1.449(16) . ?
N7 C13 1.354(14) . ?
N7 C14 1.361(15) . ?
N8 C14 1.301(14) . ?
N8 N9 1.328(13) . ?
N9 C13 1.302(15) . ?
N9 C15 1.487(13) . ?
N10 C24 1.327(15) . ?
N10 C23 1.329(16) . ?
N11 C23 1.268(16) . ?
N11 N12 1.349(15) . ?
N12 C24 1.306(15) . ?
N12 C22 1.430(14) . ?
N13 C26 1.325(14) . ?
N13 C25 1.337(17) . ?
N14 C26 1.331(15) . ?
N14 N15 1.334(14) . ?
N14 C27 1.439(14) . ?
N15 C25 1.269(16) . ?
N16 C35 1.336(16) . ?
N16 C36 1.341(16) . ?
N17 C36 1.307(16) . ?
N17 N18 1.359(14) . ?
N18 C35 1.312(15) . ?
N18 C34 1.464(14) . ?
N19 C37 1.325(15) . ?
N19 C38 1.375(17) . ?
N20 C37 1.279(14) . ?
N20 N21 1.364(12) . ?
N20 C39 1.465(14) . ?
N21 C38 1.279(17) . ?
N22 C47 1.330(17) . ?
N22 C48 1.357(19) . ?
N23 C47 1.307(15) . ?
N23 N24 1.326(14) . ?
N23 C46 1.460(15) . ?
N24 C48 1.311(18) . ?
C1 H1A 0.9300 . ?
C2 H2A 0.9300 . ?
C3 C4 1.508(19) . ?
C3 H3A 0.9700 . ?
C3 H3B 0.9700 . ?
C4 C5 1.36(2) . ?
C4 C9 1.371(19) . ?
C5 C6 1.401(19) . ?
C5 H5A 0.9300 . ?
C6 C7 1.379(17) . ?
C6 H6A 0.9300 . ?
C7 C8 1.418(18) . ?
C7 C10 1.517(17) . ?
C8 C9 1.321(18) . ?
C8 H8A 0.9300 . ?
C9 H9A 0.9300 . ?
C10 H10A 0.9700 . ?
C10 H10B 0.9700 . ?
C11 H11A 0.9300 . ?
C12 H12A 0.9300 . ?
C13 H13A 0.9300 . ?
C14 H14A 0.9300 . ?
C15 C16 1.475(16) 1_545 ?
C15 H15A 0.9700 . ?
C15 H15B 0.9700 . ?
C16 C18 1.374(16) . ?
C16 C17 1.397(15) . ?
C16 C15 1.475(16) 1_565 ?
C17 C21 1.386(15) . ?
C17 H17A 0.9300 . ?
C18 C19 1.326(18) . ?
C18 H18A 0.9300 . ?
C19 C20 1.407(18) . ?
C19 H19A 0.9300 . ?
C20 C21 1.369(16) . ?
C20 C22 1.532(17) . ?
C21 H21A 0.9300 . ?
C22 H22A 0.9700 . ?
C22 H22B 0.9700 . ?
C23 H23A 0.9300 . ?
C24 H24A 0.9300 . ?
C25 H25A 0.9300 . ?
C26 H26A 0.9300 . ?
C27 C28 1.495(15) . ?
C27 H27A 0.9700 . ?
C27 H27B 0.9700 . ?
C28 C29 1.333(16) . ?
C28 C33 1.407(17) . ?
C29 C30 1.421(16) . ?
C29 H29A 0.9300 . ?
C30 C31 1.357(17) . ?
C30 H30A 0.9300 . ?
C31 C32 1.387(16) . ?
C31 C34 1.495(15) 1_665 ?
C32 C33 1.379(16) . ?
C32 H32A 0.9300 . ?
C33 H33A 0.9300 . ?
C34 C31 1.495(15) 1_445 ?
C34 H34A 0.9700 . ?
C34 H34B 0.9700 . ?
C35 H35A 0.9300 . ?
C36 H36A 0.9300 . ?
C37 H37A 0.9300 . ?
C38 H38A 0.9300 . ?
C39 C40 1.495(15) . ?
C39 H39A 0.9700 . ?
C39 H39B 0.9700 . ?
C40 C41 1.366(16) . ?
C40 C45 1.381(15) . ?
C41 C42 1.373(17) . ?
C41 H41A 0.9300 . ?
C42 C43 1.371(16) . ?
C42 H42A 0.9300 . ?
C43 C44 1.371(16) . ?
C43 C46 1.520(14) . ?
C44 C45 1.383(15) . ?
C44 H44A 0.9300 . ?
C45 H45A 0.9300 . ?
C46 H46A 0.9700 . ?
C46 H46B 0.9700 . ?
C47 H47A 0.9300 . ?
C48 H48A 0.9300 . ?
